data_7152727
loop_
_publ_author_name
'Wei, Meiying'
'Wu, Biao'
'Zhao, Lei'
'Zhang, Hui'
'Li, Shaoguang'
'Zhao, Yanxia'
'Yang, Xiao-Juan'

_publ_section_title
;
 A bis-bisurea receptor with the R,R-cyclohexane-1,2-diamino spacer for
 phosphate and sulfate ions.
;
_journal_issue 44
_journal_name_full 'Organic &amp; biomolecular chemistry'
_journal_page_first 8758
_journal_page_last 8761
_journal_paper_doi 10.1039/c2ob26591e
_journal_volume 10
_journal_year 2012
_chemical_formula_sum 'C67 H109 N12 O12.5 S1.5'
_chemical_formula_weight 1330.25
_chemical_name_systematic
;
?
;
_space_group_IT_number 1
_symmetry_cell_setting triclinic
_symmetry_space_group_name_Hall 'P 1'
_symmetry_space_group_name_H-M 'P 1'
_atom_sites_solution_hydrogens geom
_atom_sites_solution_primary direct
_atom_sites_solution_secondary difmap
_audit_creation_method SHELXL-97
_cell_angle_alpha 77.453(2)
_cell_angle_beta 77.365(3)
_cell_angle_gamma 87.544(3)
_cell_formula_units_Z 2
_cell_length_a 12.821(3)
_cell_length_b 16.131(4)
_cell_length_c 19.300(4)
_cell_measurement_reflns_used 7430
_cell_measurement_temperature 100(2)
_cell_measurement_theta_max 28.30
_cell_measurement_theta_min 2.16
_cell_volume 3801.8(15)
_computing_cell_refinement 'Bruker SAINT'
_computing_data_collection 'Bruker APEX2'
_computing_data_reduction 'Bruker SAINT'
_computing_molecular_graphics 'Bruker SHELXTL'
_computing_publication_material 'Bruker SHELXTL'
_computing_structure_refinement 'SHELXL-97 (Sheldrick, 2008)'
_computing_structure_solution 'SHELXS-97 (Sheldrick, 2008)'
_diffrn_ambient_temperature 100(2)
_diffrn_measured_fraction_theta_full 0.976
_diffrn_measured_fraction_theta_max 0.976
_diffrn_measurement_device_type 'Bruker APEX-II CCD'
_diffrn_measurement_method '\f and \w scans'
_diffrn_radiation_monochromator graphite
_diffrn_radiation_source 'fine-focus sealed tube'
_diffrn_radiation_type MoK\a
_diffrn_radiation_wavelength 0.71073
_diffrn_reflns_av_R_equivalents 0.0276
_diffrn_reflns_av_sigmaI/netI 0.0789
_diffrn_reflns_limit_h_max 14
_diffrn_reflns_limit_h_min -15
_diffrn_reflns_limit_k_max 18
_diffrn_reflns_limit_k_min -19
_diffrn_reflns_limit_l_max 21
_diffrn_reflns_limit_l_min -22
_diffrn_reflns_number 25180
_diffrn_reflns_theta_full 25.00
_diffrn_reflns_theta_max 25.00
_diffrn_reflns_theta_min 1.29
_exptl_absorpt_coefficient_mu 0.120
_exptl_absorpt_correction_T_max 0.9764
_exptl_absorpt_correction_T_min 0.9536
_exptl_absorpt_process_details SADABS
_exptl_crystal_colour yellow
_exptl_crystal_density_diffrn 1.162
_exptl_crystal_density_method 'not measured'
_exptl_crystal_description block
_exptl_crystal_F_000 1437
_exptl_crystal_size_max 0.40
_exptl_crystal_size_mid 0.30
_exptl_crystal_size_min 0.20
_platon_squeeze_details
;
;
_refine_diff_density_max 0.770
_refine_diff_density_min -0.430
_refine_diff_density_rms 0.075
_refine_ls_abs_structure_details 'Flack H D (1983), Acta Cryst. A39, 876-881'
_refine_ls_abs_structure_Flack -0.03(9)
_refine_ls_extinction_method none
_refine_ls_goodness_of_fit_ref 1.054
_refine_ls_hydrogen_treatment mixed
_refine_ls_matrix_type full
_refine_ls_number_parameters 1693
_refine_ls_number_reflns 20732
_refine_ls_number_restraints 3
_refine_ls_restrained_S_all 1.054
_refine_ls_R_factor_all 0.1023
_refine_ls_R_factor_gt 0.0786
_refine_ls_shift/su_max 0.000
_refine_ls_shift/su_mean 0.000
_refine_ls_structure_factor_coef Fsqd
_refine_ls_weighting_details 'calc w=1/[\s^2^(Fo^2^)+(0.1573P)^2^+0.3000P] where P=(Fo^2^+2Fc^2^)/3'
_refine_ls_weighting_scheme calc
_refine_ls_wR_factor_gt 0.2172
_refine_ls_wR_factor_ref 0.2394
_reflns_number_gt 15493
_reflns_number_total 20732
_reflns_threshold_expression >2sigma(I)
_cod_data_source_file c2ob26591e.txt
_cod_data_source_block SO4
_cod_depositor_comments
;
The following automatic conversions were performed:

'_symmetry_cell_setting' value 'Triclinic' changed to 'triclinic'
according to /home/saulius/struct/CIF-dictionaries/cif_core.dic
dictionary named 'cif_core.dic' version 2.4.2 from 2011-04-26.

Automatic conversion script
Id: cif_fix_values 1891 2012-01-12 08:04:46Z andrius 
;
_cod_original_cell_volume 3801.9(15)
_cod_original_sg_symbol_H-M P1
_cod_database_code 7152727

loop_
_symmetry_equiv_pos_as_xyz
'x, y, z'

loop_
_atom_site_label
_atom_site_type_symbol
_atom_site_fract_x
_atom_site_fract_y
_atom_site_fract_z
_atom_site_U_iso_or_equiv
_atom_site_adp_type
_atom_site_occupancy
_atom_site_symmetry_multiplicity
_atom_site_calc_flag
_atom_site_refinement_flags
S1 S 0.23125(10) 0.62170(8) 0.83184(6) 0.0250(3) Uani 1 1 d .
S2 S 0.37014(10) 0.99498(8) 0.04623(7) 0.0267(3) Uani 1 1 d .
S3 S 0.6014(2) 0.4836(2) 0.30222(14) 0.0874(8) Uani 1 1 d .
O1 O 0.0058(5) 0.9094(4) 1.1999(3) 0.0710(17) Uani 1 1 d .
O2 O 0.1345(4) 0.8198(3) 1.2124(2) 0.0532(13) Uani 1 1 d .
O3 O -0.0173(3) 0.8904(3) 0.8572(2) 0.0400(11) Uani 1 1 d .
O4 O 0.1984(4) 0.7169(4) 0.5628(2) 0.0630(16) Uani 1 1 d .
O5 O 0.1814(5) 0.4441(4) 0.6280(3) 0.0758(18) Uani 1 1 d .
O6 O -0.0222(3) 0.3666(2) 0.9961(2) 0.0353(10) Uani 1 1 d .
O7 O -0.0314(5) 0.6333(4) 1.2740(3) 0.0656(15) Uani 1 1 d .
O8 O -0.1419(4) 0.5259(4) 1.3096(3) 0.0686(16) Uani 1 1 d .
O9 O 0.7143(6) 1.1323(5) -0.4321(3) 0.097(2) Uani 1 1 d .
O10 O 0.6277(6) 1.0135(5) -0.3972(3) 0.094(3) Uani 1 1 d .
O11 O 0.6062(3) 1.2608(3) -0.1042(2) 0.0362(10) Uani 1 1 d .
O12 O 0.3702(4) 1.1679(3) 0.2548(2) 0.0516(12) Uani 1 1 d .
O13 O 0.4562(4) 0.9138(4) 0.3137(3) 0.0670(16) Uani 1 1 d .
O14 O 0.6270(4) 0.7316(3) 0.0188(2) 0.0423(11) Uani 1 1 d .
O15 O 0.6530(6) 0.7258(4) -0.3315(3) 0.0791(19) Uani 1 1 d .
O16 O 0.5044(5) 0.7940(4) -0.3435(3) 0.0625(15) Uani 1 1 d .
O17 O 0.2228(3) 0.6179(2) 0.90991(19) 0.0277(9) Uani 1 1 d .
O18 O 0.1214(3) 0.6137(2) 0.81984(19) 0.0284(9) Uani 1 1 d .
O19 O 0.2961(3) 0.5504(3) 0.8086(2) 0.0336(9) Uani 1 1 d .
O20 O 0.2755(3) 0.7039(2) 0.78956(19) 0.0313(9) Uani 1 1 d .
O21 O 0.4828(3) 1.0030(2) 0.0528(2) 0.0339(10) Uani 1 1 d .
O22 O 0.3723(3) 0.9753(3) -0.02541(19) 0.0382(11) Uani 1 1 d .
O23 O 0.3168(3) 1.0761(3) 0.0515(2) 0.0324(9) Uani 1 1 d .
O24 O 0.3178(3) 0.9263(3) 0.1059(2) 0.0374(10) Uani 1 1 d .
O25 O 0.4590(11) 0.4893(14) 0.3152(8) 0.264(11) Uani 1 1 d .
N1 N 0.0712(5) 0.8580(3) 1.1781(3) 0.0467(15) Uani 1 1 d .
N2 N 0.0764(4) 0.7780(3) 0.9076(2) 0.0304(11) Uani 1 1 d .
H2A H 0.1130 0.7323 0.8996 0.036 Uiso 1 1 calc R
N3 N 0.0336(4) 0.7784(3) 0.7988(2) 0.0313(11) Uani 1 1 d .
H3A H 0.0604 0.7269 0.8042 0.038 Uiso 1 1 calc R
N4 N 0.1629(4) 0.7629(3) 0.6703(3) 0.0372(12) Uani 1 1 d .
H4 H 0.1880 0.7628 0.7093 0.045 Uiso 1 1 calc R
N5 N 0.3200(4) 0.6943(3) 0.6394(2) 0.0339(12) Uani 1 1 d .
H5A H 0.3349 0.7076 0.6781 0.041 Uiso 1 1 calc R
N6 N 0.2961(4) 0.5165(3) 0.6690(3) 0.0439(14) Uani 1 1 d .
H6A H 0.3184 0.5246 0.7070 0.053 Uiso 1 1 calc R
N7 N 0.1632(4) 0.4351(3) 0.7504(3) 0.0372(12) Uani 1 1 d .
H7 H 0.1976 0.4430 0.7832 0.045 Uiso 1 1 calc R
N8 N 0.0420(4) 0.4502(3) 0.8841(2) 0.0278(11) Uani 1 1 d .
H8 H 0.0811 0.4953 0.8605 0.033 Uiso 1 1 calc R
N9 N 0.0599(3) 0.4922(3) 0.9884(2) 0.0241(10) Uani 1 1 d .
H9A H 0.1086 0.5276 0.9587 0.029 Uiso 1 1 calc R
N10 N -0.0712(5) 0.5674(4) 1.2636(3) 0.0520(16) Uani 1 1 d .
N11 N 0.6591(6) 1.0779(6) -0.3851(3) 0.074(2) Uani 1 1 d .
N12 N 0.5434(4) 1.1279(3) -0.0991(3) 0.0316(11) Uani 1 1 d .
H12A H 0.5021 1.0873 -0.0691 0.038 Uiso 1 1 calc R
N13 N 0.5604(4) 1.1661(3) 0.0044(3) 0.0337(12) Uani 1 1 d .
H13 H 0.5343 1.1150 0.0254 0.040 Uiso 1 1 calc R
N14 N 0.4161(4) 1.1816(3) 0.1295(2) 0.0334(11) Uani 1 1 d .
H14 H 0.3948 1.1708 0.0920 0.040 Uiso 1 1 calc R
N15 N 0.2671(4) 1.1092(4) 0.1953(3) 0.0406(13) Uani 1 1 d .
H22F H 0.2515 1.1118 0.1527 0.049 Uiso 1 1 calc R
N16 N 0.3219(4) 0.9372(3) 0.2519(3) 0.0387(12) Uani 1 1 d .
H16 H 0.2985 0.9294 0.2142 0.046 Uiso 1 1 calc R
N17 N 0.4677(4) 0.8644(4) 0.2086(3) 0.0394(13) Uani 1 1 d .
H17 H 0.4349 0.8649 0.1729 0.047 Uiso 1 1 calc R
N18 N 0.5761(4) 0.8401(3) 0.0750(2) 0.0304(11) Uani 1 1 d .
H25B H 0.5412 0.8885 0.0725 0.036 Uiso 1 1 calc R
N19 N 0.5323(4) 0.8408(3) -0.0337(2) 0.0307(11) Uani 1 1 d .
H19 H 0.4907 0.8841 -0.0258 0.037 Uiso 1 1 calc R
N20 N 0.5730(5) 0.7662(4) -0.3088(3) 0.0508(16) Uani 1 1 d .
N21 N 0.9544(6) 0.6274(5) 0.4918(3) 0.0636(18) Uani 1 1 d .
N22 N 0.5088(4) 0.5076(3) 0.9543(2) 0.0285(11) Uani 1 1 d .
N23 N 0.5966(6) 0.1223(4) 0.3778(3) 0.0632(18) Uani 1 1 d .
N24 N 0.1020(4) 0.1139(3) 0.9155(3) 0.0366(12) Uani 1 1 d .
C1 C 0.0722(5) 0.8424(4) 1.1063(3) 0.0338(14) Uani 1 1 d .
C2 C 0.1652(5) 0.8061(4) 1.0702(3) 0.0310(13) Uani 1 1 d .
H2 H 0.2265 0.7950 1.0909 0.037 Uiso 1 1 calc R
C3 C 0.1640(5) 0.7876(4) 1.0044(3) 0.0301(13) Uani 1 1 d .
H3 H 0.2264 0.7648 0.9788 0.036 Uiso 1 1 calc R
C4 C 0.0747(5) 0.8012(4) 0.9742(3) 0.0320(14) Uani 1 1 d .
C5 C -0.0184(5) 0.8381(4) 1.0109(3) 0.0363(15) Uani 1 1 d .
H5 H -0.0801 0.8495 0.9906 0.044 Uiso 1 1 calc R
C6 C -0.0153(5) 0.8563(4) 1.0766(3) 0.0371(15) Uani 1 1 d .
H6 H -0.0770 0.8797 1.1024 0.045 Uiso 1 1 calc R
C7 C 0.0262(5) 0.8199(4) 0.8540(3) 0.0339(14) Uani 1 1 d .
C8 C 0.0002(5) 0.8139(4) 0.7328(3) 0.0344(14) Uani 1 1 d .
C9 C -0.0961(5) 0.8573(4) 0.7318(3) 0.0410(16) Uani 1 1 d .
H9 H -0.1392 0.8667 0.7761 0.049 Uiso 1 1 calc R
C10 C -0.1302(6) 0.8871(6) 0.6677(4) 0.068(3) Uani 1 1 d .
H10 H -0.1966 0.9158 0.6684 0.082 Uiso 1 1 calc R
C11 C -0.0699(6) 0.8755(7) 0.6049(4) 0.073(3) Uani 1 1 d .
H11 H -0.0931 0.8965 0.5608 0.088 Uiso 1 1 calc R
C12 C 0.0276(6) 0.8323(6) 0.6036(4) 0.059(2) Uani 1 1 d .
H12 H 0.0692 0.8230 0.5588 0.070 Uiso 1 1 calc R
C13 C 0.0639(5) 0.8029(5) 0.6674(3) 0.0424(16) Uani 1 1 d .
C14 C 0.2245(5) 0.7242(5) 0.6194(3) 0.0454(17) Uani 1 1 d .
C15 C 0.3958(5) 0.6428(4) 0.6000(3) 0.0383(15) Uani 1 1 d .
H15 H 0.4523 0.6264 0.6288 0.046 Uiso 1 1 calc R
C16 C 0.4537(5) 0.6926(5) 0.5243(3) 0.0506(19) Uani 1 1 d .
H23B H 0.4009 0.7121 0.4938 0.061 Uiso 1 1 calc R
H16B H 0.4893 0.7434 0.5298 0.061 Uiso 1 1 calc R
C17 C 0.5363(6) 0.6368(5) 0.4874(3) 0.058(2) Uani 1 1 d .
H24B H 0.5680 0.6685 0.4377 0.070 Uiso 1 1 calc R
H17B H 0.5944 0.6249 0.5145 0.070 Uiso 1 1 calc R
C18 C 0.4928(7) 0.5544(5) 0.4824(4) 0.071(3) Uani 1 1 d .
H18 H 0.4985 0.5348 0.4387 0.085 Uiso 1 1 calc R
C19 C 0.4374(7) 0.5060(5) 0.5582(4) 0.058(2) Uani 1 1 d .
H26B H 0.4909 0.4904 0.5888 0.069 Uiso 1 1 calc R
H19B H 0.4053 0.4530 0.5542 0.069 Uiso 1 1 calc R
C20 C 0.3496(5) 0.5609(4) 0.5943(3) 0.0430(15) Uani 1 1 d .
H20 H 0.2947 0.5744 0.5639 0.052 Uiso 1 1 calc R
C21 C 0.2143(5) 0.4644(5) 0.6776(4) 0.0466(17) Uani 1 1 d .
C22 C 0.0644(5) 0.3948(4) 0.7766(3) 0.0331(14) Uani 1 1 d .
C23 C 0.0259(5) 0.3449(4) 0.7353(3) 0.0394(15) Uani 1 1 d .
H23 H 0.0697 0.3362 0.6910 0.047 Uiso 1 1 calc R
C24 C -0.0744(5) 0.3090(4) 0.7590(3) 0.0395(15) Uani 1 1 d .
H24 H -0.1008 0.2772 0.7305 0.047 Uiso 1 1 calc R
C25 C -0.1386(5) 0.3199(4) 0.8264(4) 0.0410(15) Uani 1 1 d .
H25 H -0.2082 0.2957 0.8432 0.049 Uiso 1 1 calc R
C26 C -0.0987(5) 0.3655(3) 0.8667(3) 0.0320(13) Uani 1 1 d .
H26 H -0.1419 0.3730 0.9117 0.038 Uiso 1 1 calc R
C27 C 0.0026(4) 0.4011(4) 0.8442(3) 0.0294(13) Uani 1 1 d .
C28 C 0.0222(4) 0.4308(4) 0.9597(3) 0.0279(13) Uani 1 1 d .
C29 C 0.0290(4) 0.5035(4) 1.0588(3) 0.0275(13) Uani 1 1 d .
C30 C -0.0488(5) 0.4548(4) 1.1125(3) 0.0331(13) Uani 1 1 d .
H30 H -0.0809 0.4075 1.1032 0.040 Uiso 1 1 calc R
C31 C -0.0793(5) 0.4773(4) 1.1817(3) 0.0402(16) Uani 1 1 d .
H31 H -0.1301 0.4434 1.2193 0.048 Uiso 1 1 calc R
C32 C -0.0363(5) 0.5469(4) 1.1942(3) 0.0351(14) Uani 1 1 d .
C33 C 0.0430(5) 0.5955(4) 1.1403(3) 0.0389(15) Uani 1 1 d .
H33 H 0.0753 0.6429 1.1494 0.047 Uiso 1 1 calc R
C34 C 0.0722(5) 0.5731(4) 1.0747(3) 0.0307(13) Uani 1 1 d .
H34 H 0.1247 0.6066 1.0380 0.037 Uiso 1 1 calc R
C35 C 0.6260(6) 1.0960(5) -0.3117(3) 0.0465(18) Uani 1 1 d .
C36 C 0.6643(6) 1.1656(5) -0.2948(4) 0.0501(18) Uani 1 1 d .
H36 H 0.7117 1.2033 -0.3318 0.060 Uiso 1 1 calc R
C37 C 0.6373(5) 1.1827(4) -0.2272(3) 0.0407(16) Uani 1 1 d .
H37 H 0.6616 1.2328 -0.2172 0.049 Uiso 1 1 calc R
C38 C 0.5696(4) 1.1212(4) -0.1709(3) 0.0301(13) Uani 1 1 d .
C39 C 0.5307(5) 1.0514(4) -0.1893(3) 0.0389(16) Uani 1 1 d .
H39 H 0.4844 1.0125 -0.1526 0.047 Uiso 1 1 calc R
C40 C 0.5572(5) 1.0370(5) -0.2587(3) 0.0419(16) Uani 1 1 d .
H40 H 0.5301 0.9891 -0.2704 0.050 Uiso 1 1 calc R
C41 C 0.5738(4) 1.1902(3) -0.0682(3) 0.0263(12) Uani 1 1 d .
C42 C 0.5859(4) 1.2180(3) 0.0488(3) 0.0258(12) Uani 1 1 d .
C43 C 0.6849(5) 1.2599(4) 0.0310(4) 0.0407(16) Uani 1 1 d .
H43 H 0.7344 1.2550 -0.0125 0.049 Uiso 1 1 calc R
C44 C 0.7120(6) 1.3088(4) 0.0761(4) 0.0442(17) Uani 1 1 d .
H44 H 0.7797 1.3360 0.0647 0.053 Uiso 1 1 calc R
C45 C 0.6364(6) 1.3163(4) 0.1386(4) 0.0465(17) Uani 1 1 d .
H45 H 0.6532 1.3507 0.1689 0.056 Uiso 1 1 calc R
C46 C 0.5392(6) 1.2763(4) 0.1578(3) 0.0408(15) Uani 1 1 d .
H46 H 0.4901 1.2823 0.2011 0.049 Uiso 1 1 calc R
C47 C 0.5131(5) 1.2267(4) 0.1135(3) 0.0322(13) Uani 1 1 d .
C48 C 0.3497(5) 1.1521(4) 0.1972(3) 0.0389(15) Uani 1 1 d .
C49 C 0.1987(5) 1.0572(4) 0.2588(3) 0.0417(16) Uani 1 1 d .
H49 H 0.1460 1.0289 0.2401 0.050 Uiso 1 1 calc R
C50 C 0.1334(6) 1.1097(5) 0.3095(4) 0.055(2) Uani 1 1 d .
H50A H 0.0948 1.1548 0.2816 0.066 Uiso 1 1 calc R
H50B H 0.1817 1.1373 0.3314 0.066 Uiso 1 1 calc R
C51 C 0.0524(8) 1.0521(6) 0.3701(5) 0.081(3) Uani 1 1 d .
H51A H 0.0014 1.0273 0.3483 0.098 Uiso 1 1 calc R
H51B H 0.0114 1.0862 0.4037 0.098 Uiso 1 1 calc R
C52 C 0.1131(8) 0.9790(5) 0.4133(4) 0.073(3) Uani 1 1 d .
H52A H 0.1612 1.0034 0.4375 0.088 Uiso 1 1 calc R
H52B H 0.0610 0.9411 0.4512 0.088 Uiso 1 1 calc R
C53 C 0.1773(6) 0.9290(4) 0.3611(4) 0.0496(18) Uani 1 1 d .
H53A H 0.1284 0.9023 0.3390 0.060 Uiso 1 1 calc R
H53B H 0.2164 0.8832 0.3879 0.060 Uiso 1 1 calc R
C54 C 0.2560(6) 0.9859(4) 0.3018(3) 0.0466(17) Uani 1 1 d .
H54 H 0.3046 1.0122 0.3252 0.056 Uiso 1 1 calc R
C55 C 0.4176(5) 0.9043(5) 0.2626(3) 0.0441(16) Uani 1 1 d .
C56 C 0.5658(5) 0.8230(5) 0.2049(3) 0.0441(17) Uani 1 1 d .
C57 C 0.6084(6) 0.7900(6) 0.2667(4) 0.057(2) Uani 1 1 d .
H57 H 0.5702 0.7949 0.3137 0.069 Uiso 1 1 calc R
C58 C 0.7072(6) 0.7502(6) 0.2576(5) 0.069(3) Uani 1 1 d .
H58 H 0.7367 0.7289 0.2990 0.083 Uiso 1 1 calc R
C59 C 0.7626(5) 0.7407(5) 0.1921(4) 0.0490(18) Uani 1 1 d .
H59 H 0.8313 0.7153 0.1876 0.059 Uiso 1 1 calc R
C60 C 0.7191(5) 0.7685(4) 0.1300(4) 0.0412(16) Uani 1 1 d .
H60 H 0.7561 0.7592 0.0840 0.049 Uiso 1 1 calc R
C61 C 0.6225(5) 0.8091(4) 0.1372(3) 0.0345(14) Uani 1 1 d .
C62 C 0.5830(4) 0.7998(3) 0.0212(3) 0.0261(12) Uani 1 1 d .
C63 C 0.5435(5) 0.8174(3) -0.1004(3) 0.0266(12) Uani 1 1 d .
C64 C 0.4563(5) 0.8281(3) -0.1331(3) 0.0294(13) Uani 1 1 d .
H64 H 0.3896 0.8459 -0.1083 0.035 Uiso 1 1 calc R
C65 C 0.4668(5) 0.8127(4) -0.2021(3) 0.0371(15) Uani 1 1 d .
H65 H 0.4085 0.8231 -0.2258 0.045 Uiso 1 1 calc R
C66 C 0.5629(5) 0.7820(4) -0.2368(3) 0.0363(15) Uani 1 1 d .
C67 C 0.6503(5) 0.7677(4) -0.2017(3) 0.0380(15) Uani 1 1 d .
H67 H 0.7155 0.7452 -0.2243 0.046 Uiso 1 1 calc R
C68 C 0.6394(5) 0.7866(4) -0.1360(3) 0.0373(15) Uani 1 1 d .
H68 H 0.6986 0.7788 -0.1130 0.045 Uiso 1 1 calc R
C69 C 1.0524(6) 0.6087(5) 0.4323(4) 0.059(2) Uani 1 1 d .
H69A H 1.0809 0.5521 0.4505 0.070 Uiso 1 1 calc R
H69B H 1.0263 0.6058 0.3883 0.070 Uiso 1 1 calc R
C70 C 1.1428(9) 0.6721(6) 0.4108(4) 0.079(3) Uani 1 1 d .
H70A H 1.1172 0.7278 0.3877 0.095 Uiso 1 1 calc R
H70B H 1.1660 0.6790 0.4549 0.095 Uiso 1 1 calc R
C71 C 1.2326(10) 0.6460(13) 0.3611(8) 0.170(8) Uani 1 1 d .
H71A H 1.2098 0.6424 0.3161 0.204 Uiso 1 1 calc R
H71B H 1.2544 0.5884 0.3832 0.204 Uiso 1 1 calc R
C72 C 1.3301(8) 0.7058(5) 0.3411(5) 0.079(3) Uani 1 1 d .
H72A H 1.3255 0.7493 0.2977 0.119 Uiso 1 1 calc R
H72B H 1.3958 0.6730 0.3313 0.119 Uiso 1 1 calc R
H72C H 1.3311 0.7332 0.3816 0.119 Uiso 1 1 calc R
C73 C 0.9218(9) 0.7212(7) 0.4779(5) 0.088(3) Uani 1 1 d .
H73A H 0.8589 0.7275 0.5166 0.105 Uiso 1 1 calc R
H73B H 0.9807 0.7544 0.4846 0.105 Uiso 1 1 calc R
C74 C 0.8949(10) 0.7629(7) 0.4062(6) 0.094(3) Uani 1 1 d .
H74A H 0.9608 0.7667 0.3677 0.113 Uiso 1 1 calc R
H74B H 0.8437 0.7260 0.3951 0.113 Uiso 1 1 calc R
C75 C 0.8506(11) 0.8449(7) 0.4035(6) 0.103(4) Uani 1 1 d .
H75A H 0.8384 0.8677 0.3540 0.124 Uiso 1 1 calc R
H75B H 0.9030 0.8826 0.4123 0.124 Uiso 1 1 calc R
C76 C 0.7495(9) 0.8473(16) 0.4563(8) 0.182(10) Uani 1 1 d .
H76A H 0.6903 0.8333 0.4362 0.274 Uiso 1 1 calc R
H76B H 0.7391 0.9044 0.4665 0.274 Uiso 1 1 calc R
H76C H 0.7518 0.8060 0.5014 0.274 Uiso 1 1 calc R
C77 C 0.9926(7) 0.6064(6) 0.5627(4) 0.071(2) Uani 1 1 d .
H77A H 1.0182 0.5470 0.5703 0.085 Uiso 1 1 calc R
H77B H 1.0544 0.6436 0.5581 0.085 Uiso 1 1 calc R
C78 C 0.9130(8) 0.6161(8) 0.6265(4) 0.085(3) Uani 1 1 d .
H78A H 0.8449 0.5895 0.6264 0.102 Uiso 1 1 calc R
H78B H 0.9000 0.6771 0.6259 0.102 Uiso 1 1 calc R
C79 C 0.9505(6) 0.5758(6) 0.6914(4) 0.065(3) Uani 1 1 d .
H79A H 1.0249 0.5942 0.6867 0.078 Uiso 1 1 calc R
H79B H 0.9504 0.5134 0.6965 0.078 Uiso 1 1 calc R
C80 C 0.8782(7) 0.5992(6) 0.7609(6) 0.075(3) Uani 1 1 d .
H80A H 0.9233 0.6174 0.7899 0.113 Uiso 1 1 calc R
H80B H 0.8359 0.5495 0.7899 0.113 Uiso 1 1 calc R
H80C H 0.8301 0.6455 0.7465 0.113 Uiso 1 1 calc R
C81 C 0.8639(7) 0.5726(7) 0.4911(5) 0.075(3) Uani 1 1 d .
H81A H 0.7997 0.5870 0.5253 0.090 Uiso 1 1 calc R
H81B H 0.8483 0.5863 0.4419 0.090 Uiso 1 1 calc R
C82 C 0.8814(10) 0.4865(10) 0.5096(8) 0.120(5) Uani 1 1 d .
H82A H 0.8930 0.4715 0.5599 0.144 Uiso 1 1 calc R
H82B H 0.9468 0.4715 0.4767 0.144 Uiso 1 1 calc R
C83 C 0.7824(14) 0.4333(6) 0.5041(4) 0.140(7) Uani 1 1 d .
H83A H 0.7163 0.4574 0.5292 0.168 Uiso 1 1 calc R
H83B H 0.7794 0.4423 0.4522 0.168 Uiso 1 1 calc R
C84 C 0.781(2) 0.3362(10) 0.5354(10) 0.218(12) Uani 1 1 d .
H84A H 0.8438 0.3103 0.5092 0.327 Uiso 1 1 calc R
H84B H 0.7160 0.3113 0.5297 0.327 Uiso 1 1 calc R
H84C H 0.7829 0.3256 0.5871 0.327 Uiso 1 1 calc R
C85 C 0.6150(5) 0.4949(4) 0.9750(3) 0.0347(14) Uani 1 1 d .
H85A H 0.6494 0.4447 0.9581 0.042 Uiso 1 1 calc R
H85B H 0.6030 0.4821 1.0287 0.042 Uiso 1 1 calc R
C86 C 0.6918(5) 0.5699(4) 0.9450(3) 0.0354(14) Uani 1 1 d .
H86A H 0.6525 0.6232 0.9498 0.043 Uiso 1 1 calc R
H86B H 0.7216 0.5726 0.8927 0.043 Uiso 1 1 calc R
C87 C 0.7842(6) 0.5620(5) 0.9857(5) 0.053(2) Uani 1 1 d .
H87A H 0.7541 0.5579 1.0382 0.064 Uiso 1 1 calc R
H87B H 0.8241 0.5091 0.9802 0.064 Uiso 1 1 calc R
C88 C 0.8600(5) 0.6362(4) 0.9580(4) 0.0392(15) Uani 1 1 d .
H88A H 0.8979 0.6356 0.9081 0.059 Uiso 1 1 calc R
H88B H 0.9118 0.6322 0.9891 0.059 Uiso 1 1 calc R
H88C H 0.8197 0.6892 0.9586 0.059 Uiso 1 1 calc R
C89 C 0.5186(5) 0.5308(4) 0.8723(3) 0.0287(13) Uani 1 1 d .
H89A H 0.4458 0.5371 0.8623 0.034 Uiso 1 1 calc R
H89B H 0.5548 0.5867 0.8533 0.034 Uiso 1 1 calc R
C90 C 0.5795(5) 0.4672(4) 0.8309(3) 0.0418(16) Uani 1 1 d .
H90A H 0.5438 0.4110 0.8486 0.050 Uiso 1 1 calc R
H90B H 0.6531 0.4610 0.8393 0.050 Uiso 1 1 calc R
C91 C 0.5829(6) 0.4980(5) 0.7495(3) 0.0470(17) Uani 1 1 d .
H91A H 0.5089 0.5027 0.7419 0.056 Uiso 1 1 calc R
H91B H 0.6155 0.5554 0.7331 0.056 Uiso 1 1 calc R
C92 C 0.6449(7) 0.4406(6) 0.7039(4) 0.064(2) Uani 1 1 d .
H92A H 0.7175 0.4337 0.7126 0.096 Uiso 1 1 calc R
H92B H 0.6480 0.4655 0.6524 0.096 Uiso 1 1 calc R
H92C H 0.6094 0.3850 0.7168 0.096 Uiso 1 1 calc R
C93 C 0.4509(5) 0.5819(4) 0.9832(3) 0.0305(13) Uani 1 1 d .
H93A H 0.4908 0.6346 0.9568 0.037 Uiso 1 1 calc R
H93B H 0.3794 0.5868 0.9712 0.037 Uiso 1 1 calc R
C94 C 0.4365(5) 0.5782(4) 1.0616(3) 0.0399(16) Uani 1 1 d .
H94A H 0.5070 0.5835 1.0734 0.048 Uiso 1 1 calc R
H94B H 0.4052 0.5225 1.0892 0.048 Uiso 1 1 calc R
C95 C 0.3641(5) 0.6485(4) 1.0839(3) 0.0407(16) Uani 1 1 d .
H95A H 0.2910 0.6376 1.0789 0.049 Uiso 1 1 calc R
H95B H 0.3892 0.7029 1.0503 0.049 Uiso 1 1 calc R
C96 C 0.3596(8) 0.6574(6) 1.1617(4) 0.069(3) Uani 1 1 d .
H96A H 0.3416 0.6024 1.1950 0.104 Uiso 1 1 calc R
H96B H 0.3049 0.6991 1.1746 0.104 Uiso 1 1 calc R
H96C H 0.4293 0.6766 1.1653 0.104 Uiso 1 1 calc R
C97 C 0.4467(5) 0.4248(4) 0.9876(3) 0.0302(13) Uani 1 1 d .
H97A H 0.4873 0.3786 0.9676 0.036 Uiso 1 1 calc R
H97B H 0.4431 0.4118 1.0406 0.036 Uiso 1 1 calc R
C98 C 0.3344(5) 0.4242(4) 0.9755(3) 0.0388(15) Uani 1 1 d .
H98A H 0.3369 0.4300 0.9230 0.047 Uiso 1 1 calc R
H98B H 0.2945 0.4731 0.9912 0.047 Uiso 1 1 calc R
C99 C 0.2755(5) 0.3406(4) 1.0185(4) 0.0436(16) Uani 1 1 d .
H99A H 0.2115 0.3341 0.9992 0.052 Uiso 1 1 calc R
H99B H 0.3232 0.2919 1.0113 0.052 Uiso 1 1 calc R
C100 C 0.2410(6) 0.3389(5) 1.1002(4) 0.058(2) Uani 1 1 d .
H10V H 0.3045 0.3377 1.1208 0.087 Uiso 1 1 calc R
H10W H 0.1973 0.2882 1.1244 0.087 Uiso 1 1 calc R
H10U H 0.1991 0.3898 1.1074 0.087 Uiso 1 1 calc R
C101 C 0.7082(10) 0.1405(8) 0.3848(7) 0.106(5) Uani 1 1 d .
H10H H 0.7054 0.1415 0.4363 0.128 Uiso 1 1 calc R
H10I H 0.7544 0.0923 0.3734 0.128 Uiso 1 1 calc R
C102 C 0.7609(11) 0.2199(9) 0.3393(10) 0.144(6) Uani 1 1 d .
H10Q H 0.7732 0.2174 0.2873 0.172 Uiso 1 1 calc R
H10R H 0.7140 0.2689 0.3470 0.172 Uiso 1 1 calc R
C103 C 0.8625(15) 0.2306(13) 0.3584(16) 0.233(13) Uani 1 1 d .
H10S H 0.8593 0.1890 0.4049 0.279 Uiso 1 1 calc R
H10T H 0.9161 0.2081 0.3219 0.279 Uiso 1 1 calc R
C104 C 0.903(2) 0.2894(14) 0.3659(17) 0.244(14) Uani 1 1 d .
H10J H 0.9731 0.2983 0.3322 0.365 Uiso 1 1 calc R
H10K H 0.9130 0.2803 0.4159 0.365 Uiso 1 1 calc R
H10L H 0.8586 0.3394 0.3558 0.365 Uiso 1 1 calc R
C105 C 0.5221(10) 0.1944(6) 0.3921(5) 0.085(3) Uani 1 1 d .
H10A H 0.4518 0.1833 0.3825 0.102 Uiso 1 1 calc R
H10B H 0.5513 0.2476 0.3583 0.102 Uiso 1 1 calc R
C106 C 0.5064(10) 0.2061(8) 0.4721(7) 0.105(4) Uani 1 1 d .
H10F H 0.4882 0.1503 0.5053 0.126 Uiso 1 1 calc R
H10G H 0.5752 0.2248 0.4791 0.126 Uiso 1 1 calc R
C107 C 0.4202(14) 0.2697(8) 0.4941(6) 0.167(9) Uani 1 1 d .
H10M H 0.3561 0.2602 0.4759 0.200 Uiso 1 1 calc R
H10N H 0.4468 0.3279 0.4704 0.200 Uiso 1 1 calc R
C108 C 0.3875(13) 0.2626(8) 0.5781(7) 0.133(5) Uani 1 1 d .
H10C H 0.4163 0.2100 0.6030 0.200 Uiso 1 1 calc R
H10D H 0.3094 0.2619 0.5934 0.200 Uiso 1 1 calc R
H10E H 0.4163 0.3114 0.5906 0.200 Uiso 1 1 calc R
C109 C 0.6000(7) 0.1183(5) 0.2995(4) 0.0548(19) Uani 1 1 d .
H10O H 0.6191 0.1756 0.2690 0.066 Uiso 1 1 calc R
H10P H 0.5268 0.1055 0.2958 0.066 Uiso 1 1 calc R
C110 C 0.6756(6) 0.0549(5) 0.2668(4) 0.0526(18) Uani 1 1 d .
H11L H 0.6579 -0.0031 0.2964 0.063 Uiso 1 1 calc R
H11M H 0.7499 0.0680 0.2679 0.063 Uiso 1 1 calc R
C111 C 0.6674(7) 0.0577(6) 0.1846(4) 0.066(2) Uani 1 1 d .
H11J H 0.5961 0.0367 0.1843 0.079 Uiso 1 1 calc R
H11K H 0.6748 0.1172 0.1568 0.079 Uiso 1 1 calc R
C112 C 0.7479(7) 0.0073(6) 0.1506(5) 0.077(3) Uani 1 1 d .
H11N H 0.8175 0.0352 0.1411 0.116 Uiso 1 1 calc R
H11O H 0.7322 0.0007 0.1046 0.116 Uiso 1 1 calc R
H11P H 0.7494 -0.0487 0.1827 0.116 Uiso 1 1 calc R
C113 C 0.5591(9) 0.0384(5) 0.4294(5) 0.081(3) Uani 1 1 d .
H11A H 0.6014 -0.0078 0.4105 0.097 Uiso 1 1 calc R
H11B H 0.5758 0.0390 0.4770 0.097 Uiso 1 1 calc R
C114 C 0.4469(13) 0.0178(6) 0.4414(5) 0.114(5) Uani 1 1 d .
H11C H 0.4284 0.0221 0.3936 0.137 Uiso 1 1 calc R
H11D H 0.4045 0.0610 0.4648 0.137 Uiso 1 1 calc R
C115 C 0.414(2) -0.0688(9) 0.4875(9) 0.211(13) Uani 1 1 d .
H11E H 0.4175 -0.1088 0.4547 0.253 Uiso 1 1 calc R
H11F H 0.4678 -0.0877 0.5176 0.253 Uiso 1 1 calc R
C116 C 0.3340(18) -0.075(2) 0.5242(9) 0.33(3) Uani 1 1 d .
H11G H 0.2793 -0.0590 0.4953 0.501 Uiso 1 1 calc R
H11H H 0.3295 -0.0364 0.5579 0.501 Uiso 1 1 calc R
H11I H 0.3221 -0.1332 0.5517 0.501 Uiso 1 1 calc R
C117 C 0.1598(5) 0.0380(4) 0.8909(4) 0.0422(17) Uani 1 1 d .
H22A H 0.1173 -0.0137 0.9170 0.051 Uiso 1 1 calc R
H23F H 0.2293 0.0324 0.9058 0.051 Uiso 1 1 calc R
C118 C 0.1808(6) 0.0404(5) 0.8081(4) 0.0529(19) Uani 1 1 d .
H22C H 0.1118 0.0375 0.7937 0.063 Uiso 1 1 calc R
H22D H 0.2161 0.0948 0.7809 0.063 Uiso 1 1 calc R
C119 C 0.2505(5) -0.0321(5) 0.7886(4) 0.0508(19) Uani 1 1 d .
H22E H 0.3204 -0.0274 0.8012 0.061 Uiso 1 1 calc R
H14A H 0.2168 -0.0862 0.8180 0.061 Uiso 1 1 calc R
C120 C 0.2678(8) -0.0346(6) 0.7129(5) 0.080(3) Uani 1 1 d .
H12U H 0.1995 -0.0273 0.6975 0.119 Uiso 1 1 calc R
H12V H 0.2987 -0.0895 0.7056 0.119 Uiso 1 1 calc R
H12W H 0.3170 0.0112 0.6842 0.119 Uiso 1 1 calc R
C121 C 0.1649(5) 0.1957(4) 0.8779(4) 0.0380(15) Uani 1 1 d .
H12H H 0.1638 0.2071 0.8255 0.046 Uiso 1 1 calc R
H12I H 0.1277 0.2431 0.8979 0.046 Uiso 1 1 calc R
C122 C 0.2809(5) 0.1954(4) 0.8852(4) 0.0443(17) Uani 1 1 d .
H12S H 0.2837 0.1908 0.9367 0.053 Uiso 1 1 calc R
H12T H 0.3184 0.1459 0.8688 0.053 Uiso 1 1 calc R
C123 C 0.3354(6) 0.2767(4) 0.8396(4) 0.056(2) Uani 1 1 d .
H12O H 0.4029 0.2830 0.8549 0.067 Uiso 1 1 calc R
H12P H 0.2890 0.3250 0.8500 0.067 Uiso 1 1 calc R
C124 C 0.3612(7) 0.2826(6) 0.7574(4) 0.065(2) Uani 1 1 d .
H18A H 0.4150 0.2401 0.7454 0.098 Uiso 1 1 calc R
H12B H 0.3890 0.3394 0.7325 0.098 Uiso 1 1 calc R
H12C H 0.2961 0.2721 0.7418 0.098 Uiso 1 1 calc R
C125 C -0.0074(5) 0.1268(4) 0.8934(4) 0.0368(15) Uani 1 1 d .
H12M H -0.0403 0.1792 0.9073 0.044 Uiso 1 1 calc R
H12N H 0.0046 0.1356 0.8399 0.044 Uiso 1 1 calc R
C126 C -0.0854(5) 0.0539(4) 0.9275(3) 0.0360(14) Uani 1 1 d .
H12F H -0.0479 -0.0005 0.9239 0.043 Uiso 1 1 calc R
H12G H -0.1122 0.0538 0.9797 0.043 Uiso 1 1 calc R
C127 C -0.1782(5) 0.0606(5) 0.8907(4) 0.0509(19) Uani 1 1 d .
H12Q H -0.1511 0.0633 0.8382 0.061 Uiso 1 1 calc R
H12R H -0.2174 0.1137 0.8963 0.061 Uiso 1 1 calc R
C128 C -0.2541(5) -0.0142(5) 0.9222(4) 0.0501(18) Uani 1 1 d .
H12J H -0.2189 -0.0658 0.9099 0.075 Uiso 1 1 calc R
H12K H -0.3183 -0.0038 0.9019 0.075 Uiso 1 1 calc R
H12L H -0.2743 -0.0214 0.9752 0.075 Uiso 1 1 calc R
C129 C 0.0887(5) 0.0951(4) 0.9961(4) 0.0406(16) Uani 1 1 d .
H12D H 0.1606 0.0890 1.0075 0.049 Uiso 1 1 calc R
H12E H 0.0519 0.0396 1.0161 0.049 Uiso 1 1 calc R
C130 C 0.0274(6) 0.1598(4) 1.0351(4) 0.0435(16) Uani 1 1 d .
H13A H 0.0618 0.2163 1.0151 0.052 Uiso 1 1 calc R
H13B H -0.0466 0.1639 1.0274 0.052 Uiso 1 1 calc R
C131 C 0.0255(6) 0.1345(6) 1.1141(4) 0.063(2) Uani 1 1 d .
H13F H 0.0995 0.1342 1.1216 0.075 Uiso 1 1 calc R
H13G H -0.0035 0.0761 1.1329 0.075 Uiso 1 1 calc R
C132 C -0.0438(7) 0.1958(6) 1.1580(5) 0.069(2) Uani 1 1 d .
H13C H -0.0088 0.2515 1.1453 0.103 Uiso 1 1 calc R
H13D H -0.0514 0.1724 1.2102 0.103 Uiso 1 1 calc R
H13E H -0.1146 0.2018 1.1461 0.103 Uiso 1 1 calc R
C133 C 0.6104(15) 0.5176(15) 0.2213(7) 0.263(16) Uani 1 1 d .
H13K H 0.6859 0.5247 0.1968 0.395 Uiso 1 1 calc R
H13L H 0.5743 0.5726 0.2135 0.395 Uiso 1 1 calc R
H13M H 0.5767 0.4775 0.2013 0.395 Uiso 1 1 calc R
C134 C 0.6368(8) 0.3963(5) 0.2965(4) 0.066(2) Uani 1 1 d .
H13H H 0.5742 0.3605 0.3025 0.100 Uiso 1 1 calc R
H13I H 0.6762 0.3730 0.3345 0.100 Uiso 1 1 calc R
H13J H 0.6833 0.3976 0.2487 0.100 Uiso 1 1 calc R

loop_
_atom_site_aniso_label
_atom_site_aniso_U_11
_atom_site_aniso_U_22
_atom_site_aniso_U_33
_atom_site_aniso_U_23
_atom_site_aniso_U_13
_atom_site_aniso_U_12
S1 0.0180(7) 0.0318(7) 0.0258(6) -0.0072(5) -0.0048(5) -0.0013(5)
S2 0.0185(7) 0.0313(7) 0.0278(7) -0.0027(5) -0.0027(5) -0.0042(5)
S3 0.0817(18) 0.109(2) 0.0788(15) -0.0332(14) -0.0210(12) 0.0104(15)
O1 0.100(5) 0.061(3) 0.065(3) -0.039(3) -0.022(3) 0.015(3)
O2 0.051(3) 0.070(3) 0.038(2) -0.012(2) -0.004(2) -0.028(3)
O3 0.035(2) 0.031(2) 0.052(3) -0.0071(19) -0.0073(19) 0.0048(19)
O4 0.034(3) 0.128(5) 0.036(2) -0.036(3) -0.0094(19) 0.003(3)
O5 0.077(4) 0.116(5) 0.040(3) -0.033(3) 0.001(2) -0.051(4)
O6 0.034(2) 0.028(2) 0.043(2) -0.0037(18) -0.0093(18) -0.0066(17)
O7 0.067(4) 0.096(4) 0.042(3) -0.029(3) -0.013(2) -0.011(3)
O8 0.065(4) 0.094(4) 0.037(3) -0.014(3) 0.014(2) -0.023(3)
O9 0.128(6) 0.120(6) 0.029(3) -0.004(3) 0.015(3) -0.063(5)
O10 0.142(7) 0.105(5) 0.041(3) -0.026(3) -0.007(3) -0.071(5)
O11 0.028(2) 0.035(2) 0.043(2) 0.0011(18) -0.0102(17) -0.0044(17)
O12 0.055(3) 0.057(3) 0.038(2) -0.013(2) 0.004(2) -0.019(2)
O13 0.050(3) 0.120(5) 0.043(3) -0.035(3) -0.017(2) 0.004(3)
O14 0.044(3) 0.042(3) 0.039(2) -0.0013(19) -0.0142(19) 0.007(2)
O15 0.104(5) 0.081(4) 0.055(3) -0.036(3) -0.004(3) 0.022(4)
O16 0.062(4) 0.091(4) 0.043(3) -0.024(3) -0.015(2) -0.012(3)
O17 0.022(2) 0.033(2) 0.0283(18) -0.0040(15) -0.0075(15) 0.0024(15)
O18 0.019(2) 0.034(2) 0.0319(19) -0.0070(16) -0.0066(15) 0.0009(16)
O19 0.029(2) 0.043(2) 0.0312(19) -0.0150(17) -0.0058(16) 0.0068(18)
O20 0.029(2) 0.037(2) 0.0241(18) -0.0011(16) -0.0009(15) -0.0152(17)
O21 0.017(2) 0.029(2) 0.056(2) -0.0060(18) -0.0084(17) -0.0025(16)
O22 0.048(3) 0.042(2) 0.0235(19) -0.0049(17) -0.0075(17) 0.007(2)
O23 0.026(2) 0.038(2) 0.036(2) -0.0140(17) -0.0068(16) 0.0054(17)
O24 0.032(2) 0.041(2) 0.036(2) -0.0002(18) -0.0060(17) -0.0151(18)
O25 0.135(10) 0.39(3) 0.224(14) 0.070(16) -0.072(10) -0.003(13)
N1 0.062(4) 0.037(3) 0.041(3) -0.016(2) -0.002(3) -0.008(3)
N2 0.035(3) 0.027(2) 0.029(2) -0.009(2) -0.006(2) 0.000(2)
N3 0.026(3) 0.036(3) 0.031(2) -0.004(2) -0.0066(19) 0.005(2)
N4 0.026(3) 0.055(3) 0.030(2) -0.003(2) -0.009(2) -0.001(2)
N5 0.022(3) 0.055(3) 0.024(2) -0.008(2) -0.0041(18) -0.004(2)
N6 0.046(3) 0.050(3) 0.033(3) -0.011(2) 0.003(2) -0.015(3)
N7 0.031(3) 0.047(3) 0.036(3) -0.019(2) -0.003(2) -0.004(2)
N8 0.027(3) 0.027(2) 0.029(2) -0.0043(19) -0.0041(19) -0.0055(19)
N9 0.020(2) 0.027(2) 0.024(2) -0.0066(18) 0.0013(17) -0.0080(18)
N10 0.040(3) 0.077(4) 0.043(3) -0.019(3) -0.010(3) -0.009(3)
N11 0.078(5) 0.113(6) 0.030(3) -0.006(4) -0.010(3) -0.029(5)
N12 0.019(2) 0.035(3) 0.036(3) 0.000(2) 0.0002(19) -0.006(2)
N13 0.021(3) 0.033(3) 0.043(3) -0.005(2) -0.002(2) -0.012(2)
N14 0.028(3) 0.043(3) 0.028(2) -0.007(2) -0.0049(19) -0.008(2)
N15 0.031(3) 0.056(3) 0.029(2) -0.002(2) 0.000(2) -0.008(3)
N16 0.034(3) 0.053(3) 0.030(2) -0.014(2) -0.007(2) 0.005(2)
N17 0.025(3) 0.058(3) 0.033(3) -0.009(2) -0.004(2) 0.006(2)
N18 0.029(3) 0.036(3) 0.026(2) 0.001(2) -0.0107(19) 0.000(2)
N19 0.028(3) 0.028(3) 0.037(3) -0.009(2) -0.009(2) 0.005(2)
N20 0.061(4) 0.051(3) 0.041(3) -0.015(3) -0.002(3) -0.025(3)
N21 0.073(5) 0.076(4) 0.063(4) -0.039(3) -0.037(3) 0.015(4)
N22 0.019(2) 0.028(2) 0.040(3) -0.008(2) -0.0059(19) -0.0023(19)
N23 0.087(5) 0.059(4) 0.061(4) -0.028(3) -0.042(3) 0.027(4)
N24 0.021(3) 0.024(2) 0.067(3) -0.005(2) -0.020(2) 0.002(2)
C1 0.037(4) 0.032(3) 0.032(3) -0.005(2) -0.007(2) -0.003(3)
C2 0.021(3) 0.034(3) 0.038(3) -0.005(2) -0.007(2) -0.007(2)
C3 0.021(3) 0.033(3) 0.037(3) -0.008(2) -0.007(2) 0.001(2)
C4 0.030(3) 0.029(3) 0.038(3) -0.012(2) -0.004(2) -0.003(2)
C5 0.025(3) 0.038(3) 0.043(3) -0.009(3) -0.002(3) 0.003(3)
C6 0.033(4) 0.033(3) 0.042(3) -0.016(3) 0.006(3) 0.007(3)
C7 0.019(3) 0.044(4) 0.035(3) -0.004(3) 0.001(2) -0.008(3)
C8 0.020(3) 0.046(3) 0.034(3) 0.003(3) -0.009(2) -0.002(3)
C9 0.031(3) 0.045(4) 0.040(3) -0.001(3) -0.003(3) 0.002(3)
C10 0.038(4) 0.098(6) 0.051(4) 0.013(4) -0.005(3) 0.022(4)
C11 0.047(5) 0.127(8) 0.028(3) 0.022(4) -0.011(3) 0.003(5)
C12 0.037(4) 0.100(6) 0.035(3) -0.009(4) -0.009(3) 0.010(4)
C13 0.028(3) 0.067(4) 0.028(3) 0.000(3) -0.006(2) -0.004(3)
C14 0.019(3) 0.081(5) 0.034(3) -0.014(3) 0.001(3) -0.002(3)
C15 0.021(3) 0.052(4) 0.037(3) -0.010(3) 0.005(2) -0.004(3)
C16 0.031(4) 0.081(5) 0.030(3) -0.006(3) 0.009(3) -0.012(3)
C17 0.054(5) 0.084(5) 0.026(3) -0.011(3) 0.010(3) 0.011(4)
C18 0.074(6) 0.071(5) 0.053(4) -0.033(4) 0.038(4) -0.013(4)
C19 0.068(5) 0.061(4) 0.037(3) -0.020(3) 0.018(3) -0.018(4)
C20 0.036(4) 0.060(4) 0.032(3) -0.018(3) 0.003(3) -0.006(3)
C21 0.037(4) 0.059(4) 0.047(4) -0.025(3) 0.001(3) -0.017(3)
C22 0.027(3) 0.029(3) 0.039(3) -0.002(2) -0.004(2) -0.005(2)
C23 0.043(4) 0.040(3) 0.039(3) -0.013(3) -0.013(3) -0.001(3)
C24 0.044(4) 0.034(3) 0.043(3) 0.001(3) -0.021(3) -0.010(3)
C25 0.036(4) 0.031(3) 0.058(4) -0.006(3) -0.016(3) -0.002(3)
C26 0.027(3) 0.024(3) 0.045(3) -0.008(2) -0.008(2) 0.003(2)
C27 0.020(3) 0.028(3) 0.042(3) -0.009(2) -0.008(2) -0.006(2)
C28 0.018(3) 0.031(3) 0.032(3) -0.001(2) -0.003(2) -0.001(2)
C29 0.016(3) 0.039(3) 0.025(3) -0.003(2) -0.002(2) 0.002(2)
C30 0.030(3) 0.042(3) 0.029(3) -0.009(2) -0.008(2) -0.006(3)
C31 0.029(3) 0.059(4) 0.029(3) -0.007(3) 0.001(2) -0.015(3)
C32 0.029(3) 0.053(4) 0.023(3) -0.007(3) -0.005(2) 0.003(3)
C33 0.036(4) 0.043(4) 0.044(3) -0.016(3) -0.016(3) 0.000(3)
C34 0.028(3) 0.033(3) 0.031(3) -0.005(2) -0.006(2) -0.007(2)
C35 0.051(4) 0.060(4) 0.024(3) 0.003(3) -0.010(3) -0.006(3)
C36 0.050(4) 0.058(4) 0.038(4) -0.003(3) -0.003(3) -0.025(3)
C37 0.041(4) 0.047(4) 0.030(3) 0.007(3) -0.011(3) -0.019(3)
C38 0.017(3) 0.035(3) 0.035(3) 0.002(2) -0.008(2) -0.001(2)
C39 0.028(3) 0.047(4) 0.036(3) 0.000(3) -0.003(3) -0.001(3)
C40 0.034(4) 0.059(4) 0.031(3) 0.002(3) -0.011(3) -0.021(3)
C41 0.017(3) 0.026(3) 0.034(3) -0.004(2) -0.004(2) -0.006(2)
C42 0.025(3) 0.024(3) 0.026(3) 0.004(2) -0.008(2) -0.011(2)
C43 0.031(3) 0.041(3) 0.048(4) -0.003(3) -0.010(3) 0.001(3)
C44 0.039(4) 0.030(3) 0.064(4) 0.005(3) -0.026(3) -0.012(3)
C45 0.064(5) 0.034(3) 0.046(4) -0.001(3) -0.027(3) -0.011(3)
C46 0.051(4) 0.028(3) 0.047(4) -0.011(3) -0.016(3) 0.000(3)
C47 0.032(3) 0.036(3) 0.030(3) -0.005(2) -0.011(2) -0.002(3)
C48 0.033(4) 0.041(3) 0.045(4) -0.020(3) -0.002(3) -0.004(3)
C49 0.034(4) 0.047(4) 0.035(3) -0.005(3) 0.008(3) -0.005(3)
C50 0.054(4) 0.048(4) 0.055(4) -0.015(3) 0.013(3) -0.002(3)
C51 0.082(6) 0.072(6) 0.064(5) -0.016(4) 0.040(5) 0.003(5)
C52 0.093(7) 0.053(5) 0.056(5) -0.001(4) 0.011(4) 0.007(4)
C53 0.060(5) 0.041(4) 0.041(3) -0.009(3) 0.004(3) 0.000(3)
C54 0.051(4) 0.049(4) 0.034(3) -0.007(3) 0.001(3) -0.003(3)
C55 0.037(4) 0.056(4) 0.042(4) -0.020(3) -0.004(3) 0.000(3)
C56 0.030(4) 0.058(4) 0.044(3) -0.003(3) -0.014(3) 0.005(3)
C57 0.040(4) 0.092(6) 0.039(4) 0.001(4) -0.023(3) 0.001(4)
C58 0.046(5) 0.091(6) 0.064(5) 0.019(4) -0.029(4) -0.009(4)
C59 0.019(3) 0.075(5) 0.050(4) -0.002(3) -0.011(3) -0.003(3)
C60 0.029(3) 0.043(4) 0.048(4) -0.005(3) -0.006(3) 0.003(3)
C61 0.031(3) 0.045(3) 0.026(3) 0.003(2) -0.010(2) -0.013(3)
C62 0.028(3) 0.020(3) 0.030(3) -0.005(2) -0.007(2) 0.007(2)
C63 0.030(3) 0.018(3) 0.031(3) 0.001(2) -0.008(2) -0.011(2)
C64 0.023(3) 0.023(3) 0.038(3) -0.005(2) 0.002(2) -0.004(2)
C65 0.031(3) 0.033(3) 0.046(3) 0.001(3) -0.009(3) -0.013(3)
C66 0.046(4) 0.024(3) 0.037(3) -0.009(2) 0.001(3) -0.013(3)
C67 0.035(4) 0.041(3) 0.036(3) -0.005(3) -0.006(3) 0.002(3)
C68 0.034(3) 0.038(3) 0.038(3) -0.003(3) -0.010(3) 0.005(3)
C69 0.053(5) 0.068(5) 0.059(4) -0.033(4) -0.001(3) -0.001(4)
C70 0.121(8) 0.066(5) 0.044(4) -0.006(4) -0.014(4) 0.015(5)
C71 0.089(9) 0.28(2) 0.151(11) -0.131(13) 0.061(9) -0.108(12)
C72 0.100(7) 0.055(5) 0.059(5) 0.023(4) -0.002(5) -0.014(5)
C73 0.096(7) 0.100(7) 0.075(5) -0.033(5) -0.032(5) 0.060(6)
C74 0.105(9) 0.096(8) 0.096(7) -0.015(6) -0.061(6) 0.015(7)
C75 0.126(10) 0.089(7) 0.109(8) -0.012(6) -0.067(8) 0.027(7)
C76 0.045(7) 0.36(3) 0.140(12) -0.046(15) -0.032(7) 0.032(12)
C77 0.073(6) 0.089(6) 0.055(5) -0.007(4) -0.027(4) -0.013(5)
C78 0.065(6) 0.123(8) 0.059(5) 0.006(5) -0.017(4) -0.026(6)
C79 0.049(5) 0.081(6) 0.041(4) 0.022(4) 0.002(3) 0.026(4)
C80 0.042(5) 0.074(6) 0.123(8) -0.057(5) -0.011(5) -0.003(4)
C81 0.053(5) 0.107(8) 0.080(6) -0.039(5) -0.028(4) 0.008(5)
C82 0.101(9) 0.160(13) 0.155(11) -0.104(10) -0.089(8) 0.091(9)
C83 0.298(19) 0.059(6) 0.025(4) -0.007(4) 0.052(7) -0.041(8)
C84 0.42(4) 0.115(12) 0.127(12) -0.034(10) -0.056(17) -0.081(18)
C85 0.017(3) 0.038(3) 0.052(4) -0.005(3) -0.019(2) 0.008(2)
C86 0.028(3) 0.030(3) 0.046(3) -0.001(3) -0.010(3) -0.001(3)
C87 0.034(4) 0.041(4) 0.081(5) 0.002(4) -0.023(3) 0.002(3)
C88 0.023(3) 0.036(3) 0.063(4) -0.007(3) -0.019(3) -0.003(3)
C89 0.025(3) 0.036(3) 0.025(3) -0.008(2) -0.006(2) 0.001(2)
C90 0.032(4) 0.038(3) 0.055(4) -0.019(3) 0.003(3) -0.004(3)
C91 0.043(4) 0.063(4) 0.032(3) -0.010(3) -0.002(3) 0.002(3)
C92 0.053(5) 0.077(5) 0.052(4) -0.014(4) 0.009(3) 0.019(4)
C93 0.020(3) 0.037(3) 0.037(3) -0.013(3) -0.008(2) 0.007(2)
C94 0.037(4) 0.048(4) 0.035(3) -0.009(3) -0.009(3) 0.010(3)
C95 0.027(3) 0.050(4) 0.050(4) -0.019(3) -0.012(3) 0.010(3)
C96 0.075(6) 0.080(6) 0.057(5) -0.024(4) -0.020(4) 0.031(5)
C97 0.026(3) 0.026(3) 0.038(3) -0.007(2) -0.004(2) -0.002(2)
C98 0.030(3) 0.038(3) 0.047(3) 0.002(3) -0.016(3) -0.011(3)
C99 0.029(4) 0.044(4) 0.058(4) -0.005(3) -0.016(3) 0.003(3)
C100 0.039(4) 0.052(4) 0.061(5) 0.021(4) 0.003(3) 0.005(3)
C101 0.113(10) 0.107(9) 0.152(10) -0.100(9) -0.085(8) 0.067(8)
C102 0.086(9) 0.106(10) 0.242(17) -0.053(11) -0.038(10) 0.065(8)
C103 0.125(15) 0.189(18) 0.48(4) -0.25(2) -0.12(2) 0.100(14)
C104 0.24(3) 0.169(18) 0.44(4) -0.19(2) -0.21(3) 0.033(17)
C105 0.119(9) 0.062(5) 0.080(6) -0.030(5) -0.022(5) 0.008(5)
C106 0.108(9) 0.110(8) 0.130(9) -0.085(7) -0.048(7) 0.044(7)
C107 0.247(18) 0.085(8) 0.101(8) 0.014(7) 0.055(10) 0.093(10)
C108 0.170(14) 0.096(8) 0.129(10) -0.059(8) 0.015(9) -0.013(9)
C109 0.067(5) 0.052(4) 0.047(4) -0.011(3) -0.016(3) 0.004(4)
C110 0.061(5) 0.047(4) 0.066(4) -0.026(3) -0.035(4) 0.006(3)
C111 0.062(5) 0.080(6) 0.050(4) -0.013(4) -0.001(4) 0.000(4)
C112 0.058(5) 0.072(5) 0.091(6) -0.032(5) 0.021(5) -0.011(4)
C113 0.118(9) 0.053(5) 0.061(5) -0.018(4) 0.003(5) 0.033(5)
C114 0.192(15) 0.063(6) 0.061(6) -0.018(5) 0.035(7) 0.000(7)
C115 0.36(3) 0.096(10) 0.114(11) -0.026(9) 0.082(15) 0.050(14)
C116 0.22(2) 0.67(7) 0.081(10) -0.049(19) -0.040(11) 0.28(3)
C117 0.030(3) 0.021(3) 0.076(5) 0.003(3) -0.025(3) -0.003(3)
C118 0.047(4) 0.044(4) 0.070(5) -0.007(3) -0.024(4) 0.009(3)
C119 0.024(4) 0.047(4) 0.086(5) -0.017(4) -0.017(3) -0.004(3)
C120 0.076(7) 0.077(6) 0.096(7) -0.039(5) -0.029(5) 0.035(5)
C121 0.025(3) 0.028(3) 0.060(4) -0.002(3) -0.013(3) -0.005(2)
C122 0.025(3) 0.043(4) 0.065(4) 0.001(3) -0.021(3) -0.007(3)
C123 0.051(5) 0.037(4) 0.076(5) 0.004(3) -0.019(4) -0.014(3)
C124 0.050(5) 0.075(5) 0.064(5) -0.009(4) -0.002(4) -0.009(4)
C125 0.024(3) 0.025(3) 0.064(4) -0.008(3) -0.018(3) 0.005(2)
C126 0.022(3) 0.037(3) 0.051(4) -0.004(3) -0.017(3) -0.003(3)
C127 0.023(4) 0.045(4) 0.083(5) 0.000(4) -0.019(3) -0.006(3)
C128 0.022(3) 0.048(4) 0.081(5) -0.008(4) -0.020(3) -0.001(3)
C129 0.024(3) 0.031(3) 0.064(4) 0.009(3) -0.022(3) -0.005(3)
C130 0.037(4) 0.034(3) 0.062(4) -0.002(3) -0.023(3) -0.002(3)
C131 0.035(4) 0.070(5) 0.078(5) -0.007(4) -0.011(4) 0.009(4)
C132 0.052(5) 0.088(6) 0.067(5) -0.020(4) -0.014(4) 0.002(4)
C133 0.29(2) 0.47(3) 0.123(10) -0.220(16) -0.156(13) 0.33(2)
C134 0.089(6) 0.047(4) 0.067(5) -0.019(4) -0.020(4) 0.016(4)

loop_
_atom_type_symbol
_atom_type_description
_atom_type_scat_dispersion_real
_atom_type_scat_dispersion_imag
_atom_type_scat_source
C C 0.0033 0.0016 'International Tables Vol C Tables 4.2.6.8 and 6.1.1.4'
H H 0.0000 0.0000 'International Tables Vol C Tables 4.2.6.8 and 6.1.1.4'
N N 0.0061 0.0033 'International Tables Vol C Tables 4.2.6.8 and 6.1.1.4'
O O 0.0106 0.0060 'International Tables Vol C Tables 4.2.6.8 and 6.1.1.4'
S S 0.1246 0.1234 'International Tables Vol C Tables 4.2.6.8 and 6.1.1.4'

loop_
_geom_angle_atom_site_label_1
_geom_angle_atom_site_label_2
_geom_angle_atom_site_label_3
_geom_angle
O20 S1 O17 109.8(2)
O20 S1 O19 111.6(2)
O17 S1 O19 110.9(2)
O20 S1 O18 108.3(2)
O17 S1 O18 108.1(2)
O19 S1 O18 108.1(2)
O23 S2 O24 110.7(2)
O23 S2 O22 110.4(2)
O24 S2 O22 111.2(3)
O23 S2 O21 108.1(2)
O24 S2 O21 108.4(2)
O22 S2 O21 107.9(2)
C134 S3 C133 96.0(7)
C134 S3 O25 109.5(9)
C133 S3 O25 89.2(9)
O2 N1 O1 124.4(6)
O2 N1 C1 118.7(5)
O1 N1 C1 116.9(6)
C7 N2 C4 126.1(5)
C7 N3 C8 123.6(5)
C14 N4 C13 127.2(6)
C14 N5 C15 123.6(6)
C21 N6 C20 119.4(6)
C22 N7 C21 127.3(6)
C28 N8 C27 122.7(5)
C29 N9 C28 126.6(4)
O8 N10 O7 121.7(6)
O8 N10 C32 120.6(7)
O7 N10 C32 117.5(5)
O10 N11 O9 123.5(7)
O10 N11 C35 119.7(6)
O9 N11 C35 116.7(8)
C38 N12 C41 128.3(5)
C41 N13 C42 123.8(5)
C48 N14 C47 128.1(5)
C48 N15 C49 124.6(6)
C55 N16 C54 121.7(6)
C55 N17 C56 125.9(6)
C62 N18 C61 123.6(5)
C63 N19 C62 124.0(5)
O16 N20 O15 124.7(6)
O16 N20 C66 119.1(6)
O15 N20 C66 116.1(7)
C81 N21 C77 113.4(7)
C81 N21 C73 110.2(7)
C77 N21 C73 108.2(7)
C81 N21 C69 107.4(6)
C77 N21 C69 105.3(6)
C73 N21 C69 112.3(7)
C85 N22 C89 112.6(4)
C85 N22 C97 106.5(4)
C89 N22 C97 111.1(5)
C85 N22 C93 109.8(5)
C89 N22 C93 105.7(4)
C97 N22 C93 111.2(4)
C105 N23 C101 111.0(7)
C105 N23 C109 105.1(6)
C101 N23 C109 108.7(7)
C105 N23 C113 112.4(7)
C101 N23 C113 108.2(8)
C109 N23 C113 111.4(7)
C129 N24 C117 105.5(5)
C129 N24 C121 113.1(5)
C117 N24 C121 110.7(5)
C129 N24 C125 111.2(5)
C117 N24 C125 111.1(5)
C121 N24 C125 105.4(4)
C6 C1 C2 120.3(6)
C6 C1 N1 121.6(5)
C2 C1 N1 117.9(6)
C3 C2 C1 117.8(6)
C2 C3 C4 122.1(5)
C3 C4 N2 119.7(5)
C3 C4 C5 119.7(6)
N2 C4 C5 120.6(6)
C6 C5 C4 117.2(6)
C1 C6 C5 122.9(5)
O3 C7 N3 126.0(6)
O3 C7 N2 121.0(6)
N3 C7 N2 113.0(5)
C13 C8 C9 118.7(5)
C13 C8 N3 119.2(5)
C9 C8 N3 122.2(5)
C10 C9 C8 121.5(6)
C11 C10 C9 119.9(7)
C10 C11 C12 120.2(6)
C13 C12 C11 120.6(6)
C8 C13 C12 119.0(6)
C8 C13 N4 116.9(5)
C12 C13 N4 124.1(6)
O4 C14 N4 123.9(6)
O4 C14 N5 124.8(6)
N4 C14 N5 111.2(6)
N5 C15 C20 114.0(5)
N5 C15 C16 112.8(5)
C20 C15 C16 111.0(6)
C17 C16 C15 110.3(6)
C18 C17 C16 114.0(6)
C17 C18 C19 110.0(6)
C18 C19 C20 110.7(6)
N6 C20 C15 107.8(5)
N6 C20 C19 112.0(5)
C15 C20 C19 110.7(5)
O5 C21 N6 125.5(6)
O5 C21 N7 121.0(6)
N6 C21 N7 113.5(6)
N7 C22 C27 120.9(6)
N7 C22 C23 120.2(5)
C27 C22 C23 118.9(5)
C24 C23 C22 120.4(6)
C23 C24 C25 119.7(6)
C26 C25 C24 119.0(6)
C25 C26 C27 122.0(6)
C26 C27 C22 119.6(6)
C26 C27 N8 122.1(5)
C22 C27 N8 118.0(5)
O6 C28 N9 123.7(5)
O6 C28 N8 123.1(6)
N9 C28 N8 113.2(4)
N9 C29 C34 116.9(5)
N9 C29 C30 124.5(6)
C34 C29 C30 118.3(5)
C29 C30 C31 118.9(6)
C32 C31 C30 120.7(5)
C31 C32 C33 120.5(5)
C31 C32 N10 118.4(5)
C33 C32 N10 121.1(6)
C34 C33 C32 118.4(6)
C33 C34 C29 123.2(5)
C36 C35 C40 121.2(6)
C36 C35 N11 121.4(6)
C40 C35 N11 117.3(7)
C37 C36 C35 122.7(6)
C36 C37 C38 117.2(6)
N12 C38 C39 118.0(5)
N12 C38 C37 122.7(6)
C39 C38 C37 119.2(6)
C40 C39 C38 122.2(6)
C39 C40 C35 117.4(7)
O11 C41 N13 124.8(6)
O11 C41 N12 122.5(5)
N13 C41 N12 112.6(5)
C43 C42 C47 118.6(6)
C43 C42 N13 120.8(5)
C47 C42 N13 120.6(5)
C44 C43 C42 121.0(6)
C45 C44 C43 118.0(6)
C46 C45 C44 122.7(7)
C45 C46 C47 119.3(6)
C46 C47 N14 123.4(5)
C46 C47 C42 120.5(6)
N14 C47 C42 116.1(5)
O12 C48 N15 124.6(5)
O12 C48 N14 121.2(6)
N15 C48 N14 114.2(6)
N15 C49 C50 112.7(5)
N15 C49 C54 114.8(5)
C50 C49 C54 110.1(5)
C49 C50 C51 109.9(6)
C50 C51 C52 109.9(7)
C53 C52 C51 109.0(7)
C52 C53 C54 110.8(6)
N16 C54 C53 111.3(5)
N16 C54 C49 109.6(5)
C53 C54 C49 111.1(6)
O13 C55 N16 122.7(6)
O13 C55 N17 124.8(6)
N16 C55 N17 112.3(6)
N17 C56 C57 123.0(6)
N17 C56 C61 118.7(6)
C57 C56 C61 118.2(6)
C58 C57 C56 118.8(7)
C59 C58 C57 122.2(7)
C58 C59 C60 120.2(6)
C61 C60 C59 118.8(6)
C60 C61 C56 121.6(6)
C60 C61 N18 120.7(5)
C56 C61 N18 117.7(5)
O14 C62 N18 124.6(5)
O14 C62 N19 121.1(5)
N18 C62 N19 114.3(4)
C64 C63 N19 117.9(5)
C64 C63 C68 119.4(5)
N19 C63 C68 122.7(6)
C65 C64 C63 119.8(5)
C64 C65 C66 120.1(6)
C65 C66 C67 119.9(6)
C65 C66 N20 119.6(7)
C67 C66 N20 120.6(6)
C68 C67 C66 118.8(6)
C67 C68 C63 122.0(6)
C70 C69 N21 115.9(7)
C71 C70 C69 112.0(9)
C70 C71 C72 114.0(12)
C74 C73 N21 119.8(9)
C75 C74 C73 114.8(10)
C74 C75 C76 113.9(14)
C78 C77 N21 115.1(8)
C77 C78 C79 109.5(8)
C78 C79 C80 111.3(7)
C82 C81 N21 114.9(9)
C81 C82 C83 111.3(9)
C84 C83 C82 117.5(17)
N22 C85 C86 115.2(5)
C85 C86 C87 111.3(5)
C88 C87 C86 112.3(5)
C90 C89 N22 115.0(5)
C89 C90 C91 109.6(5)
C92 C91 C90 113.4(6)
C94 C93 N22 117.0(5)
C93 C94 C95 110.8(5)
C94 C95 C96 113.7(6)
C98 C97 N22 115.7(5)
C97 C98 C99 110.9(5)
C100 C99 C98 112.2(6)
C102 C101 N23 117.6(10)
C103 C102 C101 109.7(16)
C104 C103 C102 131.9(19)
N23 C105 C106 112.2(8)
C107 C106 C105 115.4(10)
C106 C107 C108 113.2(11)
N23 C109 C110 117.7(6)
C109 C110 C111 111.2(6)
C112 C111 C110 111.4(8)
C114 C113 N23 116.5(8)
C113 C114 C115 115.2(15)
C116 C115 C114 117(2)
N24 C117 C118 116.0(5)
C119 C118 C117 111.5(6)
C120 C119 C118 113.3(7)
C122 C121 N24 115.6(5)
C123 C122 C121 109.5(5)
C122 C123 C124 115.6(7)
C126 C125 N24 114.4(5)
C127 C126 C125 111.4(5)
C126 C127 C128 111.9(6)
N24 C129 C130 116.3(5)
C131 C130 C129 110.0(5)
C130 C131 C132 112.2(6)

loop_
_geom_bond_atom_site_label_1
_geom_bond_atom_site_label_2
_geom_bond_distance
S1 O20 1.463(4)
S1 O17 1.475(4)
S1 O19 1.481(4)
S1 O18 1.491(4)
S2 O23 1.463(4)
S2 O24 1.475(4)
S2 O22 1.478(4)
S2 O21 1.490(4)
S3 C134 1.480(8)
S3 C133 1.520(13)
S3 O25 1.789(14)
O1 N1 1.227(8)
O2 N1 1.222(8)
O3 C7 1.252(7)
O4 C14 1.238(8)
O5 C21 1.235(9)
O6 C28 1.205(7)
O7 N10 1.271(9)
O8 N10 1.225(7)
O9 N11 1.233(9)
O10 N11 1.216(10)
O11 C41 1.234(6)
O12 C48 1.275(8)
O13 C55 1.235(9)
O14 C62 1.219(7)
O15 N20 1.241(8)
O16 N20 1.231(8)
N1 C1 1.459(8)
N2 C7 1.376(8)
N2 C4 1.410(8)
N3 C7 1.361(8)
N3 C8 1.427(8)
N4 C14 1.366(8)
N4 C13 1.406(8)
N5 C14 1.400(8)
N5 C15 1.448(7)
N6 C21 1.332(9)
N6 C20 1.491(7)
N7 C22 1.389(8)
N7 C21 1.400(8)
N8 C28 1.391(7)
N8 C27 1.395(8)
N9 C29 1.379(7)
N9 C28 1.385(8)
N10 C32 1.422(8)
N11 C35 1.476(9)
N12 C38 1.380(8)
N12 C41 1.385(8)
N13 C41 1.343(7)
N13 C42 1.415(8)
N14 C48 1.392(7)
N14 C47 1.408(8)
N15 C48 1.301(9)
N15 C49 1.457(7)
N16 C55 1.356(9)
N16 C54 1.474(8)
N17 C55 1.370(8)
N17 C56 1.394(8)
N18 C62 1.326(8)
N18 C61 1.439(7)
N19 C63 1.393(8)
N19 C62 1.394(7)
N20 C66 1.443(8)
N21 C81 1.491(12)
N21 C77 1.520(10)
N21 C73 1.535(11)
N21 C69 1.572(9)
N22 C85 1.495(8)
N22 C89 1.522(7)
N22 C97 1.524(7)
N22 C93 1.529(7)
N23 C105 1.507(11)
N23 C101 1.513(14)
N23 C109 1.517(9)
N23 C113 1.521(11)
N24 C129 1.492(9)
N24 C117 1.516(8)
N24 C121 1.528(7)
N24 C125 1.546(8)
C1 C6 1.357(9)
C1 C2 1.415(8)
C2 C3 1.369(9)
C3 C4 1.384(9)
C4 C5 1.425(8)
C5 C6 1.372(9)
C8 C13 1.387(8)
C8 C9 1.395(9)
C9 C10 1.384(10)
C10 C11 1.334(11)
C11 C12 1.403(11)
C12 C13 1.391(9)
C15 C20 1.505(10)
C15 C16 1.548(8)
C16 C17 1.519(10)
C17 C18 1.494(12)
C18 C19 1.533(9)
C19 C20 1.541(9)
C22 C27 1.392(8)
C22 C23 1.419(9)
C23 C24 1.375(9)
C24 C25 1.420(9)
C25 C26 1.365(9)
C26 C27 1.384(8)
C29 C34 1.393(9)
C29 C30 1.396(8)
C30 C31 1.426(9)
C31 C32 1.361(10)
C32 C33 1.409(9)
C33 C34 1.361(9)
C35 C36 1.372(11)
C35 C40 1.409(9)
C36 C37 1.359(9)
C37 C38 1.453(8)
C38 C39 1.392(9)
C39 C40 1.377(9)
C42 C43 1.403(8)
C42 C47 1.415(8)
C43 C44 1.399(10)
C44 C45 1.396(10)
C45 C46 1.368(10)
C46 C47 1.389(9)
C49 C50 1.522(9)
C49 C54 1.527(9)
C50 C51 1.546(10)
C51 C52 1.571(12)
C52 C53 1.509(10)
C53 C54 1.514(9)
C56 C57 1.410(9)
C56 C61 1.410(9)
C57 C58 1.390(11)
C58 C59 1.344(11)
C59 C60 1.408(10)
C60 C61 1.371(9)
C63 C64 1.388(9)
C63 C68 1.399(8)
C64 C65 1.383(9)
C65 C66 1.394(9)
C66 C67 1.418(10)
C67 C68 1.346(9)
C69 C70 1.506(13)
C70 C71 1.440(15)
C71 C72 1.541(15)
C73 C74 1.507(12)
C74 C75 1.412(15)
C75 C76 1.468(16)
C77 C78 1.449(12)
C78 C79 1.451(11)
C79 C80 1.564(11)
C81 C82 1.379(16)
C82 C83 1.60(2)
C83 C84 1.551(18)
C85 C86 1.522(9)
C86 C87 1.546(10)
C87 C88 1.502(9)
C89 C90 1.522(8)
C90 C91 1.532(9)
C91 C92 1.501(10)
C93 C94 1.471(8)
C94 C95 1.511(8)
C95 C96 1.527(10)
C97 C98 1.510(9)
C98 C99 1.550(9)
C99 C100 1.535(10)
C101 C102 1.480(19)
C102 C103 1.46(2)
C103 C104 1.15(2)
C105 C106 1.564(14)
C106 C107 1.529(13)
C107 C108 1.564(17)
C109 C110 1.522(10)
C110 C111 1.603(11)
C111 C112 1.421(11)
C113 C114 1.448(18)
C114 C115 1.507(17)
C115 C116 1.11(2)
C117 C118 1.553(11)
C118 C119 1.504(10)
C119 C120 1.437(12)
C121 C122 1.524(9)
C122 C123 1.514(9)
C123 C124 1.529(12)
C125 C126 1.515(8)
C126 C127 1.502(10)
C127 C128 1.515(9)
C129 C130 1.512(10)
C130 C131 1.485(11)
C131 C132 1.563(11)

loop_
_platon_squeeze_void_nr
_platon_squeeze_void_average_x
_platon_squeeze_void_average_y
_platon_squeeze_void_average_z
_platon_squeeze_void_volume
_platon_squeeze_void_count_electrons
_platon_squeeze_void_content
1 0.129 0.264 0.471 326 75 ' '
2 0.833 0.025 0.479 7 0 ' '
